data_7243526
loop_
_publ_author_name
'Zhao, Mengfei'
'Qin, Zengxin'
'Zhang, Kaixin'
'Li, Jizhen'

_publ_section_title
;
 Metal-free site-selective C--H cyanoalkylation of 8-aminoquinoline and
 aniline-derived amides with azobisisobutyronitrile
;
_journal_issue 49
_journal_name_full 'RSC Advances'
_journal_page_first 30719
_journal_page_last 30724
_journal_paper_doi 10.1039/D1RA06013A
_journal_volume 11
_journal_year 2021
_chemical_formula_moiety 'C20 H16 Br N3 O'
_chemical_formula_sum 'C20 H16 Br N3 O'
_chemical_formula_weight 394.27
_space_group_crystal_system monoclinic
_space_group_IT_number 14
_space_group_name_Hall '-P 2ybc'
_space_group_name_H-M_alt 'P 1 21/c 1'
_atom_sites_solution_hydrogens geom
_atom_sites_solution_primary dual
_audit_creation_date 2021-06-16
_audit_creation_method
;
Olex2 1.3
(compiled 2020.11.12 svn.r5f609507 for OlexSys, GUI svn.r6272)
;
_audit_update_record
;
2021-06-22 deposited with the CCDC.	2021-08-25 downloaded from the CCDC.
;
_cell_angle_alpha 90
_cell_angle_beta 97.1980(10)
_cell_angle_gamma 90
_cell_formula_units_Z 4
_cell_length_a 13.4703(3)
_cell_length_b 14.2884(3)
_cell_length_c 9.0192(2)
_cell_measurement_reflns_used 9975
_cell_measurement_temperature 180.0
_cell_measurement_theta_max 25.022
_cell_measurement_theta_min 2.686
_cell_volume 1722.24(7)
_computing_cell_refinement 'SAINT V8.40A (Bruker, 2019)'
_computing_data_reduction 'SAINT V8.40A (Bruker, 2019)'
_computing_molecular_graphics 'Olex2 1.3 (Dolomanov et al., 2009)'
_computing_publication_material 'Olex2 1.3 (Dolomanov et al., 2009)'
_computing_structure_refinement 'SHELXL 2013/4 (Sheldrick, 2015)'
_computing_structure_solution 'SHELXT 2018/2 (Sheldrick, 2018)'
_diffrn_ambient_temperature 180.0
_diffrn_measured_fraction_theta_full 0.964
_diffrn_measured_fraction_theta_max 0.988
_diffrn_measurement_device_type 'CCD area detector'
_diffrn_measurement_method 'phi and omega scans'
_diffrn_radiation_monochromator graphite
_diffrn_radiation_type MoK\a
_diffrn_radiation_wavelength 0.71073
_diffrn_reflns_av_R_equivalents 0.0338
_diffrn_reflns_av_unetI/netI 0.0177
_diffrn_reflns_Laue_measured_fraction_full 0.964
_diffrn_reflns_Laue_measured_fraction_max 0.988
_diffrn_reflns_limit_h_max 16
_diffrn_reflns_limit_h_min -16
_diffrn_reflns_limit_k_max 17
_diffrn_reflns_limit_k_min -17
_diffrn_reflns_limit_l_max 10
_diffrn_reflns_limit_l_min -10
_diffrn_reflns_number 22961
_diffrn_reflns_point_group_measured_fraction_full 0.964
_diffrn_reflns_point_group_measured_fraction_max 0.988
_diffrn_reflns_theta_full 25.242
_diffrn_reflns_theta_max 25.040
_diffrn_reflns_theta_min 2.087
_diffrn_source_current 1.4
_diffrn_source_power 0.07
_diffrn_source_voltage 50.0
_exptl_absorpt_coefficient_mu 2.400
_exptl_absorpt_correction_T_max 0.7452
_exptl_absorpt_correction_T_min 0.6156
_exptl_absorpt_correction_type multi-scan
_exptl_absorpt_process_details
;
SADABS-2016/2 (Bruker,2016/2) was used for absorption correction.
wR2(int) was 0.0926 before and 0.0443 after correction.
The Ratio of minimum to maximum transmission is 0.8261.
The \l/2 correction factor is Not present.
;
_exptl_crystal_colour colourless
_exptl_crystal_colour_primary colourless
_exptl_crystal_density_diffrn 1.521
_exptl_crystal_description block
_exptl_crystal_F_000 800
_exptl_crystal_recrystallization_method 'Re-crystallisation from solvent: Petroleum ether/ethyl acetate'
_exptl_crystal_size_max 0.1
_exptl_crystal_size_mid 0.1
_exptl_crystal_size_min 0.08
_refine_diff_density_max 0.280
_refine_diff_density_min -0.369
_refine_diff_density_rms 0.044
_refine_ls_extinction_method none
_refine_ls_goodness_of_fit_ref 1.046
_refine_ls_hydrogen_treatment constr
_refine_ls_matrix_type full
_refine_ls_number_parameters 228
_refine_ls_number_reflns 3013
_refine_ls_number_restraints 0
_refine_ls_restrained_S_all 1.046
_refine_ls_R_factor_all 0.0253
_refine_ls_R_factor_gt 0.0221
_refine_ls_shift/su_max 0.001
_refine_ls_shift/su_mean 0.000
_refine_ls_structure_factor_coef Fsqd
_refine_ls_weighting_details 'w=1/[\s^2^(Fo^2^)+(0.0262P)^2^+1.1080P] where P=(Fo^2^+2Fc^2^)/3'
_refine_ls_weighting_scheme calc
_refine_ls_wR_factor_gt 0.0556
_refine_ls_wR_factor_ref 0.0574
_reflns_Friedel_coverage 0.000
_reflns_number_gt 2770
_reflns_number_total 3013
_reflns_threshold_expression 'I > 2\s(I)'
_cod_data_source_file d1ra06013a2.cif
_cod_data_source_block 1
_cod_database_code 7243526
_shelxl_version_number 2013-4
_shelx_space_group_comment
;
The symmetry employed for this shelxl refinement is uniquely defined
by the following loop, which should always be used as a source of
symmetry information in preference to the above space-group names.
They are only intended as comments.
;
_shelx_estimated_absorpt_t_max 0.831
_shelx_estimated_absorpt_t_min 0.795
_olex2_refinement_description
;
1. Fixed Uiso
 At 1.2 times of:
  All C(H) groups, All N(H) groups
 At 1.5 times of:
  All C(H,H,H) groups
2.a Aromatic/amide H refined with riding coordinates:
 N3(H3), C8(H8), C10(H10), C14(H14), C3(H3A), C7(H7), C15(H15), C2(H2), C9(H9),
  C19(H19)
2.b Idealised Me refined as rotating group:
 C18(H18A,H18B,H18C), C17(H17A,H17B,H17C)
;
_olex2_submission_special_instructions 'No special instructions were received'

loop_
_space_group_symop_operation_xyz
'x, y, z'
'-x, y+1/2, -z+1/2'
'-x, -y, -z'
'x, -y-1/2, z-1/2'

loop_
_atom_site_label
_atom_site_type_symbol
_atom_site_fract_x
_atom_site_fract_y
_atom_site_fract_z
_atom_site_U_iso_or_equiv
_atom_site_adp_type
_atom_site_occupancy
_atom_site_site_symmetry_order
_atom_site_calc_flag
_atom_site_refinement_flags_posn
_atom_site_refinement_flags_adp
_atom_site_refinement_flags_occupancy
_atom_site_disorder_assembly
_atom_site_disorder_group
Br1 Br 0.23372(2) 0.48555(2) -0.06975(2) 0.02978(8) Uani 1 1 d . . . . .
O1 O 0.40468(9) 0.34200(10) 0.02996(14) 0.0272(3) Uani 1 1 d . . . . .
N1 N 0.44111(10) 0.37880(10) 0.56360(16) 0.0200(3) Uani 1 1 d . . . . .
N3 N 0.40546(10) 0.32984(10) 0.28251(16) 0.0204(3) Uani 1 1 d . . . . .
H3 H 0.3662 0.3159 0.3503 0.024 Uiso 1 1 calc R U . . .
C1 C 0.52368(12) 0.37333(11) 0.48944(18) 0.0176(3) Uani 1 1 d . . . . .
N2 N 0.87220(13) 0.33938(14) 0.7892(2) 0.0391(4) Uani 1 1 d . . . . .
C4 C 0.62195(12) 0.39485(11) 0.55630(19) 0.0179(3) Uani 1 1 d . . . . .
C6 C 0.36053(13) 0.33357(12) 0.13893(19) 0.0197(4) Uani 1 1 d . . . . .
C8 C 0.63070(13) 0.42280(12) 0.70867(19) 0.0219(4) Uani 1 1 d . . . . .
H8 H 0.6944 0.4389 0.7597 0.026 Uiso 1 1 calc R U . . .
C10 C 0.68290(13) 0.35556(12) 0.32431(19) 0.0217(4) Uani 1 1 d . . . . .
H10 H 0.7371 0.3471 0.2676 0.026 Uiso 1 1 calc R U . . .
C12 C 0.24857(13) 0.32629(12) 0.12863(18) 0.0197(4) Uani 1 1 d . . . . .
C14 C 0.58508(13) 0.33555(12) 0.25593(19) 0.0216(4) Uani 1 1 d . . . . .
H14 H 0.5742 0.3154 0.1548 0.026 Uiso 1 1 calc R U . . .
C16 C 0.50615(12) 0.34539(12) 0.33629(18) 0.0185(3) Uani 1 1 d . . . . .
C18 C 0.81236(15) 0.52546(13) 0.5518(2) 0.0295(4) Uani 1 1 d . . . . .
H18A H 0.7986 0.5560 0.4541 0.044 Uiso 1 1 calc R U . . .
H18B H 0.8786 0.5445 0.5998 0.044 Uiso 1 1 calc R U . . .
H18C H 0.7615 0.5440 0.6148 0.044 Uiso 1 1 calc R U . . .
C20 C 0.70338(12) 0.38670(12) 0.46871(19) 0.0188(4) Uani 1 1 d . . . . .
C5 C 0.18406(14) 0.38737(12) 0.04322(19) 0.0219(4) Uani 1 1 d . . . . .
C11 C 0.80991(13) 0.41821(13) 0.5309(2) 0.0219(4) Uani 1 1 d . . . . .
C3 C 0.45443(13) 0.40428(13) 0.7046(2) 0.0232(4) Uani 1 1 d . . . . .
H3A H 0.3975 0.4077 0.7568 0.028 Uiso 1 1 calc R U . . .
C13 C 0.84216(13) 0.37306(13) 0.6774(2) 0.0256(4) Uani 1 1 d . . . . .
C7 C 0.20534(14) 0.25702(13) 0.2094(2) 0.0264(4) Uani 1 1 d . . . . .
H7 H 0.2474 0.2146 0.2692 0.032 Uiso 1 1 calc R U . . .
C15 C 0.54822(14) 0.42673(13) 0.7821(2) 0.0242(4) Uani 1 1 d . . . . .
H15 H 0.5542 0.4444 0.8844 0.029 Uiso 1 1 calc R U . . .
C2 C 0.08137(14) 0.38057(14) 0.0383(2) 0.0282(4) Uani 1 1 d . . . . .
H2 H 0.0390 0.4234 -0.0200 0.034 Uiso 1 1 calc R U . . .
C17 C 0.89015(13) 0.39053(14) 0.4313(2) 0.0282(4) Uani 1 1 d . . . . .
H17A H 0.8788 0.4251 0.3369 0.042 Uiso 1 1 calc R U . . .
H17B H 0.8860 0.3232 0.4110 0.042 Uiso 1 1 calc R U . . .
H17C H 0.9566 0.4057 0.4828 0.042 Uiso 1 1 calc R U . . .
C9 C 0.10249(15) 0.24908(15) 0.2039(2) 0.0333(5) Uani 1 1 d . . . . .
H9 H 0.0745 0.2011 0.2585 0.040 Uiso 1 1 calc R U . . .
C19 C 0.04059(14) 0.31117(15) 0.1187(2) 0.0326(5) Uani 1 1 d . . . . .
H19 H -0.0300 0.3061 0.1154 0.039 Uiso 1 1 calc R U . . .

loop_
_atom_site_aniso_label
_atom_site_aniso_U_11
_atom_site_aniso_U_22
_atom_site_aniso_U_33
_atom_site_aniso_U_23
_atom_site_aniso_U_13
_atom_site_aniso_U_12
Br1 0.03581(13) 0.02752(12) 0.02501(12) 0.00721(7) -0.00009(8) 0.00038(8)
O1 0.0248(7) 0.0389(8) 0.0185(6) 0.0031(5) 0.0053(5) 0.0010(6)
N1 0.0183(7) 0.0222(8) 0.0202(8) 0.0009(6) 0.0048(6) -0.0008(6)
N3 0.0172(7) 0.0272(8) 0.0169(7) 0.0007(6) 0.0027(6) -0.0034(6)
C1 0.0184(9) 0.0156(8) 0.0187(8) 0.0021(6) 0.0027(7) 0.0001(6)
N2 0.0298(9) 0.0526(12) 0.0334(10) 0.0091(9) -0.0016(8) 0.0072(8)
C4 0.0177(8) 0.0164(8) 0.0195(8) 0.0016(6) 0.0015(7) 0.0003(6)
C6 0.0226(9) 0.0164(8) 0.0199(9) -0.0004(7) 0.0010(7) -0.0007(7)
C8 0.0205(9) 0.0242(9) 0.0203(9) -0.0010(7) -0.0007(7) -0.0012(7)
C10 0.0193(9) 0.0235(9) 0.0233(9) 0.0004(7) 0.0067(7) 0.0021(7)
C12 0.0218(9) 0.0226(9) 0.0144(8) -0.0033(7) 0.0005(7) -0.0014(7)
C14 0.0225(9) 0.0242(9) 0.0182(9) -0.0020(7) 0.0023(7) 0.0007(7)
C16 0.0195(9) 0.0181(8) 0.0177(8) 0.0020(7) 0.0010(7) -0.0001(6)
C18 0.0242(10) 0.0271(10) 0.0370(11) -0.0010(8) 0.0031(8) -0.0054(8)
C20 0.0165(8) 0.0181(8) 0.0217(9) 0.0026(7) 0.0014(7) 0.0017(6)
C5 0.0263(9) 0.0230(9) 0.0160(8) -0.0028(7) 0.0010(7) -0.0011(7)
C11 0.0175(9) 0.0253(9) 0.0229(9) 0.0018(7) 0.0025(7) -0.0003(7)
C3 0.0217(9) 0.0271(9) 0.0221(9) 0.0000(7) 0.0080(7) -0.0011(7)
C13 0.0158(9) 0.0308(10) 0.0300(11) -0.0006(8) 0.0021(8) 0.0008(7)
C7 0.0265(10) 0.0284(10) 0.0233(9) 0.0031(8) -0.0010(8) -0.0036(8)
C15 0.0271(10) 0.0281(10) 0.0176(9) -0.0022(7) 0.0029(7) -0.0007(8)
C2 0.0241(10) 0.0348(11) 0.0237(10) -0.0031(8) -0.0044(8) 0.0042(8)
C17 0.0167(9) 0.0390(11) 0.0292(10) 0.0006(8) 0.0038(7) 0.0013(8)
C9 0.0279(10) 0.0415(12) 0.0301(10) 0.0046(9) 0.0026(8) -0.0122(9)
C19 0.0201(10) 0.0476(13) 0.0295(10) -0.0052(9) 0.0007(8) -0.0058(9)

loop_
_atom_type_symbol
_atom_type_description
_atom_type_scat_dispersion_real
_atom_type_scat_dispersion_imag
_atom_type_scat_source
C C 0.0033 0.0016 'International Tables Vol C Tables 4.2.6.8 and 6.1.1.4'
H H 0.0000 0.0000 'International Tables Vol C Tables 4.2.6.8 and 6.1.1.4'
Br Br -0.2901 2.4595 'International Tables Vol C Tables 4.2.6.8 and 6.1.1.4'
N N 0.0061 0.0033 'International Tables Vol C Tables 4.2.6.8 and 6.1.1.4'
O O 0.0106 0.0060 'International Tables Vol C Tables 4.2.6.8 and 6.1.1.4'

loop_
_geom_angle_atom_site_label_1
_geom_angle_atom_site_label_2
_geom_angle_atom_site_label_3
_geom_angle
_geom_angle_site_symmetry_1
_geom_angle_site_symmetry_3
_geom_angle_publ_flag
C3 N1 C1 117.89(15) . . ?
C6 N3 H3 115.8 . . ?
C6 N3 C16 128.32(15) . . ?
C16 N3 H3 115.8 . . ?
N1 C1 C4 123.49(15) . . ?
N1 C1 C16 116.23(15) . . ?
C4 C1 C16 120.27(15) . . ?
C1 C4 C8 115.59(15) . . ?
C1 C4 C20 119.06(15) . . ?
C8 C4 C20 125.35(15) . . ?
O1 C6 N3 124.66(16) . . ?
O1 C6 C12 123.03(15) . . ?
N3 C6 C12 112.31(14) . . ?
C4 C8 H8 119.8 . . ?
C15 C8 C4 120.46(16) . . ?
C15 C8 H8 119.8 . . ?
C14 C10 H10 118.5 . . ?
C20 C10 H10 118.5 . . ?
C20 C10 C14 123.10(16) . . ?
C5 C12 C6 122.83(16) . . ?
C5 C12 C7 117.36(16) . . ?
C7 C12 C6 119.79(16) . . ?
C10 C14 H14 120.2 . . ?
C16 C14 C10 119.52(16) . . ?
C16 C14 H14 120.2 . . ?
N3 C16 C1 114.52(14) . . ?
C14 C16 N3 125.74(16) . . ?
C14 C16 C1 119.74(15) . . ?
H18A C18 H18B 109.5 . . ?
H18A C18 H18C 109.5 . . ?
H18B C18 H18C 109.5 . . ?
C11 C18 H18A 109.5 . . ?
C11 C18 H18B 109.5 . . ?
C11 C18 H18C 109.5 . . ?
C4 C20 C11 121.14(15) . . ?
C10 C20 C4 118.21(15) . . ?
C10 C20 C11 120.52(15) . . ?
C12 C5 Br1 121.38(13) . . ?
C2 C5 Br1 116.89(14) . . ?
C2 C5 C12 121.73(17) . . ?
C20 C11 C18 109.82(14) . . ?
C13 C11 C18 108.84(15) . . ?
C13 C11 C20 110.62(14) . . ?
C13 C11 C17 104.99(15) . . ?
C17 C11 C18 108.67(15) . . ?
C17 C11 C20 113.71(15) . . ?
N1 C3 H3A 118.3 . . ?
N1 C3 C15 123.47(16) . . ?
C15 C3 H3A 118.3 . . ?
N2 C13 C11 176.33(19) . . ?
C12 C7 H7 119.4 . . ?
C9 C7 C12 121.28(18) . . ?
C9 C7 H7 119.4 . . ?
C8 C15 C3 119.08(16) . . ?
C8 C15 H15 120.5 . . ?
C3 C15 H15 120.5 . . ?
C5 C2 H2 120.1 . . ?
C5 C2 C19 119.73(18) . . ?
C19 C2 H2 120.1 . . ?
C11 C17 H17A 109.5 . . ?
C11 C17 H17B 109.5 . . ?
C11 C17 H17C 109.5 . . ?
H17A C17 H17B 109.5 . . ?
H17A C17 H17C 109.5 . . ?
H17B C17 H17C 109.5 . . ?
C7 C9 H9 120.1 . . ?
C19 C9 C7 119.90(18) . . ?
C19 C9 H9 120.1 . . ?
C2 C19 C9 120.00(18) . . ?
C2 C19 H19 120.0 . . ?
C9 C19 H19 120.0 . . ?

loop_
_geom_bond_atom_site_label_1
_geom_bond_atom_site_label_2
_geom_bond_distance
_geom_bond_site_symmetry_2
_geom_bond_publ_flag
Br1 C5 1.9038(18) . ?
O1 C6 1.217(2) . ?
N1 C1 1.370(2) . ?
N1 C3 1.313(2) . ?
N3 H3 0.8800 . ?
N3 C6 1.360(2) . ?
N3 C16 1.400(2) . ?
C1 C4 1.418(2) . ?
C1 C16 1.429(2) . ?
N2 C13 1.145(3) . ?
C4 C8 1.422(2) . ?
C4 C20 1.435(2) . ?
C6 C12 1.503(2) . ?
C8 H8 0.9500 . ?
C8 C15 1.364(3) . ?
C10 H10 0.9500 . ?
C10 C14 1.412(2) . ?
C10 C20 1.371(2) . ?
C12 C5 1.394(2) . ?
C12 C7 1.398(3) . ?
C14 H14 0.9500 . ?
C14 C16 1.367(2) . ?
C18 H18A 0.9800 . ?
C18 H18B 0.9800 . ?
C18 H18C 0.9800 . ?
C18 C11 1.544(3) . ?
C20 C11 1.541(2) . ?
C5 C2 1.382(3) . ?
C11 C13 1.486(3) . ?
C11 C17 1.541(2) . ?
C3 H3A 0.9500 . ?
C3 C15 1.402(3) . ?
C7 H7 0.9500 . ?
C7 C9 1.385(3) . ?
C15 H15 0.9500 . ?
C2 H2 0.9500 . ?
C2 C19 1.382(3) . ?
C17 H17A 0.9800 . ?
C17 H17B 0.9800 . ?
C17 H17C 0.9800 . ?
C9 H9 0.9500 . ?
C9 C19 1.383(3) . ?
C19 H19 0.9500 . ?

loop_
_geom_torsion_atom_site_label_1
_geom_torsion_atom_site_label_2
_geom_torsion_atom_site_label_3
_geom_torsion_atom_site_label_4
_geom_torsion
_geom_torsion_site_symmetry_1
_geom_torsion_site_symmetry_2
_geom_torsion_site_symmetry_3
_geom_torsion_site_symmetry_4
_geom_torsion_publ_flag
Br1 C5 C2 C19 -179.59(14) . . . . ?
O1 C6 C12 C5 -48.2(3) . . . . ?
O1 C6 C12 C7 133.14(19) . . . . ?
N1 C1 C4 C8 0.3(2) . . . . ?
N1 C1 C4 C20 179.90(15) . . . . ?
N1 C1 C16 N3 1.6(2) . . . . ?
N1 C1 C16 C14 -178.03(15) . . . . ?
N1 C3 C15 C8 0.4(3) . . . . ?
N3 C6 C12 C5 131.71(17) . . . . ?
N3 C6 C12 C7 -47.0(2) . . . . ?
C1 N1 C3 C15 0.5(3) . . . . ?
C1 C4 C8 C15 0.7(2) . . . . ?
C1 C4 C20 C10 -1.9(2) . . . . ?
C1 C4 C20 C11 174.05(15) . . . . ?
C4 C1 C16 N3 -177.55(15) . . . . ?
C4 C1 C16 C14 2.8(2) . . . . ?
C4 C8 C15 C3 -1.0(3) . . . . ?
C4 C20 C11 C18 -66.8(2) . . . . ?
C4 C20 C11 C13 53.4(2) . . . . ?
C4 C20 C11 C17 171.20(15) . . . . ?
C6 N3 C16 C1 156.01(17) . . . . ?
C6 N3 C16 C14 -24.4(3) . . . . ?
C6 C12 C5 Br1 0.5(2) . . . . ?
C6 C12 C5 C2 -178.46(16) . . . . ?
C6 C12 C7 C9 179.21(17) . . . . ?
C8 C4 C20 C10 177.72(17) . . . . ?
C8 C4 C20 C11 -6.3(3) . . . . ?
C10 C14 C16 N3 178.73(16) . . . . ?
C10 C14 C16 C1 -1.7(3) . . . . ?
C10 C20 C11 C18 109.05(19) . . . . ?
C10 C20 C11 C13 -130.79(17) . . . . ?
C10 C20 C11 C17 -13.0(2) . . . . ?
C12 C5 C2 C19 -0.6(3) . . . . ?
C12 C7 C9 C19 -0.8(3) . . . . ?
C14 C10 C20 C4 3.1(3) . . . . ?
C14 C10 C20 C11 -172.84(16) . . . . ?
C16 N3 C6 O1 8.2(3) . . . . ?
C16 N3 C6 C12 -171.71(16) . . . . ?
C16 C1 C4 C8 179.36(15) . . . . ?
C16 C1 C4 C20 -1.0(2) . . . . ?
C20 C4 C8 C15 -178.93(17) . . . . ?
C20 C10 C14 C16 -1.4(3) . . . . ?
C5 C12 C7 C9 0.4(3) . . . . ?
C5 C2 C19 C9 0.2(3) . . . . ?
C3 N1 C1 C4 -0.8(2) . . . . ?
C3 N1 C1 C16 -179.99(15) . . . . ?
C7 C12 C5 Br1 179.23(13) . . . . ?
C7 C12 C5 C2 0.3(3) . . . . ?
C7 C9 C19 C2 0.5(3) . . . . ?
